data_2011240
loop_
_publ_author_name
'Suescun, Leopoldo'
'Mombr\'u, Alvaro W.'
'Mariezcurrena, Ra\'ul A.'
'Pardo, Helena'
'Russi, Silvia'
'Kremer, Carlos'
'Rivero, Mario'
'Kremer, Eduardo'

_publ_section_title
;
 [1,3-Bis(diphenylphosphino)propane]trichlorooxorhenium(V)
;
_journal_issue 8
_journal_name_full 'Acta Crystallographica Section C'
_journal_page_first 930
_journal_page_last 931
_journal_paper_doi 10.1107/S0108270100006983
_journal_volume 56
_journal_year 2000
_chemical_formula_iupac '[ReCl3 O (C27 H26 P2 )]'
_chemical_formula_moiety 'C27 H26 Cl3 O P2 Re'
_chemical_formula_sum 'C27 H26 Cl3 O P2 Re'
_chemical_formula_weight 720.97
_chemical_name_systematic
;
1,3-bis(diphenylphosphino)propanetrichlorooxorhenium(V)
;
_space_group_IT_number 14
_symmetry_cell_setting monoclinic
_symmetry_space_group_name_Hall '-P 2yab'
_symmetry_space_group_name_H-M 'P 1 21/a 1'
_audit_creation_method SHELXL-97
_cell_angle_alpha 90.00
_cell_angle_beta 114.748(8)
_cell_angle_gamma 90.00
_cell_formula_units_Z 4
_cell_length_a 16.5579(19)
_cell_length_b 10.9208(13)
_cell_length_c 16.5426(19)
_cell_measurement_reflns_used 24
_cell_measurement_temperature 293(2)
_cell_measurement_theta_max 19.81
_cell_measurement_theta_min 18.41
_cell_volume 2716.6(6)
_computing_cell_refinement 'MSC/AFC Diffractometer Control Software'
_computing_data_collection
;MSC/AFC Diffractometer Control Software (Molecular Structure Corporation,
 1993)
;
_computing_data_reduction 'MSC/AFC Diffractometer Control Software'
_computing_molecular_graphics 'ZORTEP (Zsolnai, 1995)'
_computing_publication_material 'PLATON98 (Spek, 1990) and CSD (Allen and Kennard, 1993)'
_computing_structure_refinement 'SHELXL97 (Sheldrick, 1997)'
_computing_structure_solution 'SHELXS97 (Sheldrick, 1990)'
_diffrn_ambient_temperature 303(2)
_diffrn_measured_fraction_theta_full .998
_diffrn_measured_fraction_theta_max .998
_diffrn_measurement_device_type 'Rigaku AFC-7S'
_diffrn_measurement_method \q/2\q
_diffrn_radiation_monochromator graphite
_diffrn_radiation_source 'fine-focus sealed tube'
_diffrn_radiation_type MoK\a
_diffrn_radiation_wavelength .71069
_diffrn_reflns_av_R_equivalents .0227
_diffrn_reflns_av_sigmaI/netI .0448
_diffrn_reflns_limit_h_max 21
_diffrn_reflns_limit_h_min -1
_diffrn_reflns_limit_k_max 14
_diffrn_reflns_limit_k_min -1
_diffrn_reflns_limit_l_max 19
_diffrn_reflns_limit_l_min -21
_diffrn_reflns_number 7599
_diffrn_reflns_theta_full 27.50
_diffrn_reflns_theta_max 27.50
_diffrn_reflns_theta_min 2.30
_diffrn_standards_decay_% 0
_diffrn_standards_interval_count 150
_diffrn_standards_number 3
_exptl_absorpt_coefficient_mu 4.905
_exptl_absorpt_correction_T_max .7915
_exptl_absorpt_correction_T_min .2786
_exptl_absorpt_correction_type psi-scan
_exptl_absorpt_process_details
;MSC/AFC Diffractometer Control Software (Molecular Structure Corporation,
 1993)
;
_exptl_crystal_colour green
_exptl_crystal_density_diffrn 1.763
_exptl_crystal_density_method 'not measured'
_exptl_crystal_description plate
_exptl_crystal_F_000 1408
_exptl_crystal_size_max .35
_exptl_crystal_size_mid .20
_exptl_crystal_size_min .05
_refine_diff_density_max 1.355
_refine_diff_density_min -1.170
_refine_ls_extinction_method none
_refine_ls_goodness_of_fit_ref 1.049
_refine_ls_hydrogen_treatment constr
_refine_ls_matrix_type full
_refine_ls_number_parameters 307
_refine_ls_number_reflns 6247
_refine_ls_number_restraints 0
_refine_ls_restrained_S_all 1.049
_refine_ls_R_factor_all .0396
_refine_ls_R_factor_gt .0261
_refine_ls_shift/su_max .001
_refine_ls_shift/su_mean .000
_refine_ls_structure_factor_coef Fsqd
_refine_ls_weighting_details 'calc w = 1/[\s^2^(Fo^2^)+(0.0264P)^2^+0.5301P] where P=(Fo^2^+2Fc^2^)/3'
_refine_ls_weighting_scheme calc
_refine_ls_wR_factor_ref .0717
_reflns_number_gt 5069
_reflns_number_total 6247
_reflns_threshold_expression I>2\s(I)
_cod_data_source_file os1104.cif
_cod_data_source_block I
_cod_original_cell_volume 2716.6(5)
_cod_original_sg_symbol_H-M 'P 21/a'
_cod_database_code 2011240

loop_
_symmetry_equiv_pos_as_xyz
'x, y, z'
'-x+1/2, y+1/2, -z'
'-x, -y, -z'
'x-1/2, -y-1/2, z'

loop_
_atom_site_label
_atom_site_fract_x
_atom_site_fract_y
_atom_site_fract_z
_atom_site_U_iso_or_equiv
_atom_site_adp_type
_atom_site_calc_flag
_atom_site_refinement_flags
_atom_site_occupancy
_atom_site_disorder_assembly
_atom_site_disorder_group
_atom_site_type_symbol
Re1 .200320(10) .902240(10) .241600(10) .03125(5) Uani d . 1 . . Re
O1 .18728(18) .7868(2) .17093(16) .0406(6) Uani d . 1 . . O
P1 .04244(6) .89132(8) .21319(6) .03355(19) Uani d . 1 . . P
C11 -.0257(2) 1.0277(3) .1683(2) .0384(8) Uani d . 1 . . C
C12 -.0973(3) 1.0251(4) .0856(3) .0485(10) Uani d . 1 . . C
H12 -.1099 .9538 .0519 .058 Uiso calc R 1 . . H
C13 -.1505(3) 1.1277(5) .0527(3) .0586(12) Uani d . 1 . . C
H13 -.1978 1.1253 -.0033 .070 Uiso calc R 1 . . H
C14 -.1332(3) 1.2325(4) .1025(3) .0617(12) Uani d . 1 . . C
H14 -.1696 1.3006 .0807 .074 Uiso calc R 1 . . H
C15 -.0626(3) 1.2375(4) .1842(4) .0631(13) Uani d . 1 . . C
H15 -.0506 1.3092 .2175 .076 Uiso calc R 1 . . H
C16 -.0089(3) 1.1353(4) .2172(3) .0546(11) Uani d . 1 . . C
H16 .0389 1.1390 .2728 .066 Uiso calc R 1 . . H
C21 -.0117(2) .7718(3) .1319(2) .0386(8) Uani d . 1 . . C
C22 -.0638(3) .6829(4) .1468(3) .0517(10) Uani d . 1 . . C
H22 -.0716 .6834 .1993 .062 Uiso calc R 1 . . H
C23 -.1042(4) .5935(4) .0833(4) .0678(15) Uani d . 1 . . C
H23 -.1387 .5337 .0937 .081 Uiso calc R 1 . . H
C24 -.0940(4) .5922(4) .0050(4) .0673(15) Uani d . 1 . . C
H24 -.1213 .5315 -.0371 .081 Uiso calc R 1 . . H
C25 -.0433(3) .6805(5) -.0108(3) .0586(12) Uani d . 1 . . C
H25 -.0370 .6802 -.0641 .070 Uiso calc R 1 . . H
C26 -.0015(3) .7703(4) .0525(2) .0450(9) Uani d . 1 . . C
H26 .0332 .8294 .0418 .054 Uiso calc R 1 . . H
C1 .0232(2) .8575(4) .3115(2) .0408(8) Uani d . 1 . . C
H1A .0412 .9285 .3503 .049 Uiso calc R 1 . . H
H1B -.0403 .8473 .2927 .049 Uiso calc R 1 . . H
C2 .0699(3) .7452(4) .3664(3) .0422(8) Uani d . 1 . . C
H2A .0618 .6772 .3260 .051 Uiso calc R 1 . . H
H2B .0407 .7237 .4045 .051 Uiso calc R 1 . . H
C3 .1704(2) .7596(3) .4253(2) .0379(8) Uani d . 1 . . C
H3A .1889 .6957 .4701 .045 Uiso calc R 1 . . H
H3B .1802 .8377 .4559 .045 Uiso calc R 1 . . H
P2 .24034(6) .75229(8) .36472(6) .03208(18) Uani d . 1 . . P
C31 .2319(3) .5955(3) .3246(2) .0378(8) Uani d . 1 . . C
C32 .1945(3) .5023(4) .3544(3) .0520(10) Uani d . 1 . . C
H32 .1687 .5204 .3933 .062 Uiso calc R 1 . . H
C33 .1950(4) .3832(4) .3272(4) .0702(15) Uani d . 1 . . C
H33 .1691 .3217 .3472 .084 Uiso calc R 1 . . H
C34 .2340(4) .3551(4) .2703(3) .0702(15) Uani d . 1 . . C
H34 .2344 .2746 .2521 .084 Uiso calc R 1 . . H
C35 .2726(4) .4467(5) .2402(3) .0622(13) Uani d . 1 . . C
H35 .2992 .4279 .2022 .075 Uiso calc R 1 . . H
C36 .2712(3) .5657(4) .2671(3) .0471(9) Uani d . 1 . . C
H36 .2968 .6272 .2466 .057 Uiso calc R 1 . . H
C41 .3537(2) .7592(3) .4527(2) .0374(8) Uani d . 1 . . C
C42 .4039(3) .6545(4) .4830(3) .0529(11) Uani d . 1 . . C
H42 .3800 .5789 .4589 .063 Uiso calc R 1 . . H
C43 .4907(3) .6613(5) .5498(3) .0628(12) Uani d . 1 . . C
H43 .5241 .5902 .5699 .075 Uiso calc R 1 . . H
C44 .5266(3) .7727(5) .5858(3) .0594(12) Uani d . 1 . . C
H44 .5844 .7774 .6298 .071 Uiso calc R 1 . . H
C45 .4767(3) .8763(4) .5564(3) .0580(12) Uani d . 1 . . C
H45 .5007 .9518 .5807 .070 Uiso calc R 1 . . H
C46 .3902(3) .8702(4) .4904(3) .0515(10) Uani d . 1 . . C
H46 .3568 .9414 .4716 .062 Uiso calc R 1 . . H
Cl1 .20336(7) 1.04090(8) .36012(6) .0416(2) Uani d . 1 . . Cl
Cl2 .16743(8) 1.07104(9) .14351(7) .0506(2) Uani d . 1 . . Cl
Cl3 .35222(7) .95293(11) .28366(7) .0531(3) Uani d . 1 . . Cl

loop_
_atom_site_aniso_label
_atom_site_aniso_U_11
_atom_site_aniso_U_22
_atom_site_aniso_U_33
_atom_site_aniso_U_12
_atom_site_aniso_U_13
_atom_site_aniso_U_23
Re1 .03432(8) .03126(8) .02587(8) -.00311(5) .01035(6) -.00256(5)
O1 .0474(15) .0398(13) .0307(12) .0013(12) .0126(11) -.0069(11)
P1 .0348(5) .0335(4) .0297(4) .0009(4) .0110(4) .0008(3)
C11 .0365(19) .0362(18) .0397(19) .0061(15) .0131(16) .0032(15)
C12 .049(2) .054(2) .037(2) .0144(19) .0127(18) .0032(18)
C13 .052(3) .069(3) .046(2) .014(2) .011(2) .012(2)
C14 .058(3) .052(3) .073(3) .019(2) .025(2) .021(2)
C15 .066(3) .041(2) .072(3) .007(2) .019(3) .000(2)
C16 .057(3) .042(2) .051(2) .008(2) .009(2) -.0009(19)
C21 .0364(18) .0395(19) .0334(18) -.0018(15) .0082(15) -.0012(15)
C22 .051(2) .051(2) .045(2) -.015(2) .0109(19) .0009(18)
C23 .062(3) .056(3) .067(3) -.025(2) .009(3) .001(2)
C24 .067(3) .050(3) .059(3) -.009(2) .000(3) -.016(2)
C25 .056(3) .069(3) .041(2) -.001(2) .011(2) -.015(2)
C26 .042(2) .051(2) .0375(19) -.0050(18) .0129(17) -.0015(17)
C1 .0361(19) .051(2) .0374(19) .0061(17) .0173(16) .0042(17)
C2 .042(2) .047(2) .040(2) -.0009(17) .0193(17) .0069(16)
C3 .048(2) .0403(18) .0269(16) .0016(16) .0170(16) .0022(14)
P2 .0330(4) .0304(4) .0290(4) -.0002(3) .0092(4) -.0014(3)
C31 .040(2) .0317(17) .0351(19) -.0012(14) .0097(16) -.0043(13)
C32 .057(3) .038(2) .061(3) -.0016(19) .024(2) .0033(19)
C33 .077(4) .036(2) .090(4) -.009(2) .028(3) -.002(2)
C34 .084(4) .037(2) .069(3) .008(2) .011(3) -.020(2)
C35 .074(3) .055(3) .053(3) .015(3) .022(2) -.011(2)
C36 .048(2) .043(2) .050(2) .0038(19) .021(2) -.0036(18)
C41 .0343(18) .045(2) .0282(16) .0000(15) .0087(14) .0027(14)
C42 .048(2) .041(2) .052(2) -.0007(18) .004(2) .0043(18)
C43 .052(3) .061(3) .054(3) .010(2) .002(2) .012(2)
C44 .038(2) .077(3) .044(2) -.004(2) -.0022(18) .004(2)
C45 .055(3) .058(3) .044(2) -.008(2) .004(2) -.008(2)
C46 .050(2) .046(2) .042(2) .0054(19) .0034(19) -.0081(18)
Cl1 .0500(5) .0362(4) .0341(4) .0017(4) .0132(4) -.0070(3)
Cl2 .0693(7) .0395(5) .0371(5) -.0063(5) .0167(5) .0061(4)
Cl3 .0390(5) .0708(7) .0494(6) -.0146(5) .0185(5) -.0113(5)

loop_
_atom_type_symbol
_atom_type_description
_atom_type_scat_dispersion_real
_atom_type_scat_dispersion_imag
_atom_type_scat_source
C C .0033 .0016 'International Tables Vol C Tables 4.2.6.8 and 6.1.1.4'
H H .0000 .0000 'International Tables Vol C Tables 4.2.6.8 and 6.1.1.4'
O O .0106 .0060 'International Tables Vol C Tables 4.2.6.8 and 6.1.1.4'
Cl Cl .1484 .1585 'International Tables Vol C Tables 4.2.6.8 and 6.1.1.4'
P P .1023 .0942 'International Tables Vol C Tables 4.2.6.8 and 6.1.1.4'
Re Re -1.0185 7.2310 'International Tables Vol C Tables 4.2.6.8 and 6.1.1.4'

loop_
_geom_angle_atom_site_label_1
_geom_angle_atom_site_label_2
_geom_angle_atom_site_label_3
_geom_angle
O1 Re1 Cl2 100.54(9)
O1 Re1 Cl3 101.04(10)
Cl2 Re1 Cl3 86.03(4)
O1 Re1 P1 90.80(9)
Cl2 Re1 P1 89.17(4)
Cl3 Re1 P1 167.85(4)
O1 Re1 Cl1 167.23(9)
Cl2 Re1 Cl1 89.37(3)
Cl3 Re1 Cl1 87.55(4)
P1 Re1 Cl1 81.23(3)
O1 Re1 P2 89.33(9)
Cl2 Re1 P2 170.11(3)
Cl3 Re1 P2 91.56(4)
P1 Re1 P2 91.27(3)
Cl1 Re1 P2 80.94(3)
C21 P1 C1 107.39(18)
C21 P1 C11 104.77(17)
C1 P1 C11 102.68(17)
C21 P1 Re1 109.36(13)
C1 P1 Re1 114.12(13)
C11 P1 Re1 117.66(13)
C12 C11 C16 118.3(4)
C12 C11 P1 120.8(3)
C16 C11 P1 120.9(3)
C11 C12 C13 120.7(4)
C14 C13 C12 120.0(4)
C13 C14 C15 120.3(4)
C14 C15 C16 119.9(4)
C11 C16 C15 120.8(4)
C22 C21 C26 119.3(4)
C22 C21 P1 121.4(3)
C26 C21 P1 119.3(3)
C23 C22 C21 119.8(4)
C24 C23 C22 120.8(4)
C25 C24 C23 119.9(4)
C24 C25 C26 120.2(4)
C25 C26 C21 120.1(4)
C2 C1 P1 117.3(3)
C1 C2 C3 115.9(3)
C2 C3 P2 114.4(2)
C31 P2 C3 105.80(18)
C31 P2 C41 102.99(18)
C3 P2 C41 103.69(17)
C31 P2 Re1 111.63(12)
C3 P2 Re1 114.21(12)
C41 P2 Re1 117.28(12)
C32 C31 C36 118.5(3)
C32 C31 P2 122.6(3)
C36 C31 P2 118.7(3)
C33 C32 C31 120.8(5)
C32 C33 C34 120.1(5)
C33 C34 C35 120.1(4)
C36 C35 C34 119.5(5)
C35 C36 C31 121.1(4)
C42 C41 C46 118.7(3)
C42 C41 P2 121.1(3)
C46 C41 P2 120.2(3)
C41 C42 C43 120.4(4)
C44 C43 C42 120.2(4)
C45 C44 C43 119.4(4)
C44 C45 C46 120.7(4)
C41 C46 C45 120.6(4)

loop_
_geom_bond_atom_site_label_1
_geom_bond_atom_site_label_2
_geom_bond_site_symmetry_2
_geom_bond_distance
_geom_bond_publ_flag
Re1 O1 . 1.671(2) ?
Re1 Cl2 . 2.3639(10) ?
Re1 Cl3 . 2.3772(10) ?
Re1 P1 . 2.4578(10) ?
Re1 Cl1 . 2.4611(9) ?
Re1 P2 . 2.4777(9) ?
P1 C21 . 1.818(4) ?
P1 C1 . 1.820(4) ?
P1 C11 . 1.828(4) ?
C11 C12 . 1.385(5) ?
C11 C16 . 1.388(6) ?
C12 C13 . 1.388(6) ?
C13 C14 . 1.368(7) ?
C14 C15 . 1.369(7) ?
C15 C16 . 1.388(6) ?
C21 C22 . 1.389(5) ?
C21 C26 . 1.393(5) ?
C22 C23 . 1.384(6) ?
C23 C24 . 1.375(8) ?
C24 C25 . 1.375(7) ?
C25 C26 . 1.389(6) ?
C1 C2 . 1.530(5) ?
C2 C3 . 1.544(5) ?
C3 P2 . 1.823(4) ?
P2 C31 . 1.821(3) ?
P2 C41 . 1.833(4) ?
C31 C32 . 1.385(5) ?
C31 C36 . 1.397(6) ?
C32 C33 . 1.377(6) ?
C33 C34 . 1.381(8) ?
C34 C35 . 1.387(8) ?
C35 C36 . 1.377(6) ?
C41 C42 . 1.378(5) ?
C41 C46 . 1.382(5) ?
C42 C43 . 1.401(6) ?
C43 C44 . 1.376(7) ?
C44 C45 . 1.365(6) ?
C45 C46 . 1.392(6) ?

loop_
_geom_torsion_atom_site_label_1
_geom_torsion_atom_site_label_2
_geom_torsion_atom_site_label_3
_geom_torsion_atom_site_label_4
_geom_torsion
O1 Re1 P1 C21 -1.00(15)
Cl2 Re1 P1 C21 99.53(13)
Cl3 Re1 P1 C21 166.23(19)
Cl1 Re1 P1 C21 -170.98(13)
P2 Re1 P1 C21 -90.35(13)
O1 Re1 P1 C1 119.29(17)
Cl2 Re1 P1 C1 -140.17(15)
Cl3 Re1 P1 C1 -73.5(2)
Cl1 Re1 P1 C1 -50.68(15)
P2 Re1 P1 C1 29.95(15)
O1 Re1 P1 C11 -120.30(17)
Cl2 Re1 P1 C11 -19.76(14)
Cl3 Re1 P1 C11 46.9(2)
Cl1 Re1 P1 C11 69.73(14)
P2 Re1 P1 C11 150.36(14)
C21 P1 C11 C12 -3.9(4)
C1 P1 C11 C12 -116.0(4)
Re1 P1 C11 C12 117.8(3)
C21 P1 C11 C16 173.9(4)
C1 P1 C11 C16 61.8(4)
Re1 P1 C11 C16 -64.4(4)
C16 C11 C12 C13 .3(7)
P1 C11 C12 C13 178.2(4)
C11 C12 C13 C14 -1.0(7)
C12 C13 C14 C15 1.3(8)
C13 C14 C15 C16 -.9(8)
C12 C11 C16 C15 .1(7)
P1 C11 C16 C15 -177.8(4)
C14 C15 C16 C11 .2(8)
C1 P1 C21 C22 5.7(4)
C11 P1 C21 C22 -103.0(4)
Re1 P1 C21 C22 130.1(3)
C1 P1 C21 C26 -175.1(3)
C11 P1 C21 C26 76.2(3)
Re1 P1 C21 C26 -50.8(3)
C26 C21 C22 C23 .6(6)
P1 C21 C22 C23 179.8(4)
C21 C22 C23 C24 -.6(8)
C22 C23 C24 C25 -.2(8)
C23 C24 C25 C26 .8(8)
C24 C25 C26 C21 -.7(7)
C22 C21 C26 C25 .0(6)
P1 C21 C26 C25 -179.2(3)
C21 P1 C1 C2 69.0(3)
C11 P1 C1 C2 179.2(3)
Re1 P1 C1 C2 -52.3(3)
P1 C1 C2 C3 75.3(4)
C1 C2 C3 P2 -76.4(4)
C2 C3 P2 C31 -67.4(3)
C2 C3 P2 C41 -175.4(3)
C2 C3 P2 Re1 55.8(3)
O1 Re1 P2 C31 -3.05(17)
Cl2 Re1 P2 C31 -180(13)
Cl3 Re1 P2 C31 -104.08(15)
P1 Re1 P2 C31 87.74(14)
Cl1 Re1 P2 C31 168.65(15)
O1 Re1 P2 C3 -123.01(16)
Cl2 Re1 P2 C3 60.2(3)
Cl3 Re1 P2 C3 135.96(14)
P1 Re1 P2 C3 -32.22(13)
Cl1 Re1 P2 C3 48.69(13)
O1 Re1 P2 C41 115.41(16)
Cl2 Re1 P2 C41 -61.3(3)
Cl3 Re1 P2 C41 14.38(14)
P1 Re1 P2 C41 -153.81(14)
Cl1 Re1 P2 C41 -72.89(14)
C3 P2 C31 C32 -12.3(4)
C41 P2 C31 C32 96.2(4)
Re1 P2 C31 C32 -137.1(3)
C3 P2 C31 C36 173.1(3)
C41 P2 C31 C36 -78.4(3)
Re1 P2 C31 C36 48.3(3)
C36 C31 C32 C33 -.7(7)
P2 C31 C32 C33 -175.3(4)
C31 C32 C33 C34 .7(8)
C32 C33 C34 C35 -.1(8)
C33 C34 C35 C36 -.4(8)
C34 C35 C36 C31 .4(7)
C32 C31 C36 C35 .2(6)
P2 C31 C36 C35 175.0(4)
C31 P2 C41 C42 -10.5(4)
C3 P2 C41 C42 99.7(4)
Re1 P2 C41 C42 -133.4(3)
C31 P2 C41 C46 170.0(3)
C3 P2 C41 C46 -79.9(4)
Re1 P2 C41 C46 47.0(4)
C46 C41 C42 C43 -.9(7)
P2 C41 C42 C43 179.5(4)
C41 C42 C43 C44 .0(7)
C42 C43 C44 C45 .5(8)
C43 C44 C45 C46 -.1(8)
C42 C41 C46 C45 1.3(7)
P2 C41 C46 C45 -179.1(4)
C44 C45 C46 C41 -.8(8)
